data_4506350
loop_
_publ_author_name
'Lu, Wen-Guan'
'Zhong, Di-Chang'
'Jiang, Long'
'Lu, Tong-Bu'

_publ_section_title
;
 Lanthanide Coordination Polymers Constructed from
 Imidazole-4,5-Dicarboxylate and Sulfate: Syntheses, Structural Diversity,
 and Photoluminescent Properties
;
_journal_issue 7
_journal_name_full 'Crystal Growth &amp; Design'
_journal_page_first 3675
_journal_paper_doi 10.1021/cg300476e
_journal_volume 12
_journal_year 2012
_chemical_formula_sum 'C10 H16 Ho2 N4 O18 S'
_chemical_formula_weight 842.19
_chemical_name_systematic
; 
 ? 
;
_space_group_IT_number 14
_symmetry_cell_setting monoclinic
_symmetry_space_group_name_Hall '-P 2ybc'
_symmetry_space_group_name_H-M 'P 1 21/c 1'
_atom_sites_solution_hydrogens geom
_atom_sites_solution_primary direct
_atom_sites_solution_secondary difmap
_audit_creation_method SHELXL-97
_cell_angle_alpha 90.00
_cell_angle_beta 93.350(3)
_cell_angle_gamma 90.00
_cell_formula_units_Z 4
_cell_length_a 6.4406(2)
_cell_length_b 21.1952(9)
_cell_length_c 14.1015(5)
_cell_measurement_reflns_used 2.68
_cell_measurement_temperature 293(2)
_cell_measurement_theta_max 332
_cell_measurement_theta_min 27.02
_cell_volume 1921.70(12)
_computing_cell_refinement 'Bruker FRAMBO'
_computing_data_collection 'Bruker FRAMBO'
_computing_data_reduction 'Bruker SAINT'
_computing_molecular_graphics 'Bruker SHELXTL'
_computing_publication_material 'Bruker SHELXTL'
_computing_structure_refinement 'SHELXL-97 (Sheldrick, 1997)'
_computing_structure_solution 'SHELXS-97 (Sheldrick, 1990)'
_diffrn_ambient_temperature 293(2)
_diffrn_measured_fraction_theta_full 0.985
_diffrn_measured_fraction_theta_max 0.985
_diffrn_measurement_device_type 'multiwire proportional'
_diffrn_measurement_method 'phi and omega scans'
_diffrn_radiation_monochromator graphite
_diffrn_radiation_source 'fine-focus sealed tube'
_diffrn_radiation_type MoK\a
_diffrn_radiation_wavelength 0.71073
_diffrn_reflns_av_R_equivalents 0.0409
_diffrn_reflns_av_sigmaI/netI 0.0635
_diffrn_reflns_limit_h_max 8
_diffrn_reflns_limit_h_min -7
_diffrn_reflns_limit_k_max 24
_diffrn_reflns_limit_k_min -27
_diffrn_reflns_limit_l_max 14
_diffrn_reflns_limit_l_min -17
_diffrn_reflns_number 9217
_diffrn_reflns_theta_full 27.00
_diffrn_reflns_theta_max 27.00
_diffrn_reflns_theta_min 3.05
_diffrn_standards_decay_% 0
_diffrn_standards_interval_count 0
_diffrn_standards_number 0
_exptl_absorpt_coefficient_mu 8.393
_exptl_absorpt_correction_T_max 0.4874
_exptl_absorpt_correction_T_min 0.3134
_exptl_absorpt_correction_type multi-scan
_exptl_absorpt_process_details SADABS
_exptl_crystal_colour colorless
_exptl_crystal_density_diffrn 2.911
_exptl_crystal_density_method 'not measured'
_exptl_crystal_description block
_exptl_crystal_F_000 1592
_exptl_crystal_size_max 0.18
_exptl_crystal_size_mid 0.14
_exptl_crystal_size_min 0.10
_refine_diff_density_max 1.409
_refine_diff_density_min -1.231
_refine_diff_density_rms 0.237
_refine_ls_extinction_method none
_refine_ls_goodness_of_fit_ref 1.058
_refine_ls_hydrogen_treatment mixed
_refine_ls_matrix_type full
_refine_ls_number_parameters 352
_refine_ls_number_reflns 4137
_refine_ls_number_restraints 18
_refine_ls_restrained_S_all 1.056
_refine_ls_R_factor_all 0.0499
_refine_ls_R_factor_gt 0.0345
_refine_ls_shift/su_max 0.001
_refine_ls_shift/su_mean 0.000
_refine_ls_structure_factor_coef Fsqd
_refine_ls_weighting_details 'calc w=1/[\s^2^(Fo^2^)+(0.0183P)^2^+0.0000P] where P=(Fo^2^+2Fc^2^)/3'
_refine_ls_weighting_scheme calc
_refine_ls_wR_factor_gt 0.0603
_refine_ls_wR_factor_ref 0.0683
_reflns_number_gt 3347
_reflns_number_total 4137
_reflns_threshold_expression >2sigma(I)
_cod_data_source_file cg300476e_si_006.cif
_cod_data_source_block 0707_10
_cod_depositor_comments
;
The following automatic conversions were performed:

'_symmetry_cell_setting' value 'Monoclinic' changed to 'monoclinic'
according to /home/saulius/struct/CIF-dictionaries/cif_core.dic
dictionary named 'cif_core.dic' version 2.4.1 from 2010-06-29.

Automatic conversion script
Id: cif_fix_values 1891 2012-01-12 08:04:46Z andrius 
;
_cod_original_sg_symbol_H-M P2(1)/c
_cod_database_code 4506350

loop_
_symmetry_equiv_pos_as_xyz
'x, y, z'
'-x, y+1/2, -z+1/2'
'-x, -y, -z'
'x, -y-1/2, z-1/2'

loop_
_atom_site_label
_atom_site_type_symbol
_atom_site_fract_x
_atom_site_fract_y
_atom_site_fract_z
_atom_site_U_iso_or_equiv
_atom_site_adp_type
_atom_site_occupancy
_atom_site_symmetry_multiplicity
_atom_site_calc_flag
_atom_site_refinement_flags
Ho1 Ho 0.72267(4) 0.611479(16) 0.598793(19) 0.01222(9) Uani 1 1 d .
Ho2 Ho 0.74835(4) 0.375286(16) 0.82963(2) 0.01329(9) Uani 1 1 d .
S1 S 0.4933(2) 0.45986(9) 0.62251(11) 0.0147(4) Uani 1 1 d .
O8 O 0.5293(7) 0.5999(3) 0.8996(3) 0.0305(13) Uani 1 1 d .
O7 O 0.5949(6) 0.5998(2) 0.7471(3) 0.0222(11) Uani 1 1 d .
O12 O 0.4709(7) 0.4157(2) 0.5416(3) 0.0222(11) Uani 1 1 d .
O9 O 0.6749(6) 0.5002(2) 0.6111(3) 0.0242(12) Uani 1 1 d .
O11 O 0.3052(7) 0.4977(3) 0.6270(3) 0.0315(14) Uani 1 1 d .
N4 N 0.4148(7) 0.7242(3) 0.8960(4) 0.0182(13) Uani 1 1 d .
H4 H 0.4263 0.7088 0.9525 0.022 Uiso 1 1 calc R
O10 O 0.5273(8) 0.4235(3) 0.7106(3) 0.0323(13) Uani 1 1 d .
C10 C 0.5286(9) 0.6261(4) 0.8205(4) 0.0169(15) Uani 1 1 d .
C8 C 0.3607(8) 0.7836(4) 0.8736(4) 0.0152(15) Uani 1 1 d .
H8 H 0.3329 0.8151 0.9172 0.018 Uiso 1 1 calc R
C9 C 0.4493(8) 0.6916(3) 0.8134(4) 0.0115(14) Uani 1 1 d .
O6 O 0.4437(6) 0.6792(2) 0.5953(3) 0.0183(11) Uani 1 1 d .
N3 N 0.3526(7) 0.7910(3) 0.7799(4) 0.0158(13) Uani 1 1 d .
O5W O 0.4397(8) 0.3941(3) 0.9032(4) 0.0354(14) Uani 1 1 d D
O4W O 0.7667(8) 0.4864(3) 0.8692(4) 0.0348(13) Uani 1 1 d D
C6 C 0.4065(9) 0.7301(4) 0.6370(4) 0.0141(15) Uani 1 1 d .
C7 C 0.4078(8) 0.7342(3) 0.7422(4) 0.0120(14) Uani 1 1 d .
O1 O 0.8606(6) 0.7061(2) 0.6766(3) 0.0178(11) Uani 1 1 d .
O5 O 0.3650(6) 0.7815(2) 0.5950(3) 0.0181(11) Uani 1 1 d .
O4 O 1.0242(8) 0.8825(3) 0.3718(3) 0.0304(13) Uani 1 1 d .
N2 N 0.8952(7) 0.7603(3) 0.3746(4) 0.0145(12) Uani 1 1 d .
H2 H 0.9076 0.7742 0.3179 0.017 Uiso 1 1 calc R
C5 C 1.0196(9) 0.8585(3) 0.4506(4) 0.0145(15) Uani 1 1 d .
N1 N 0.8312(7) 0.6953(3) 0.4906(3) 0.0153(12) Uani 1 1 d .
C2 C 0.8953(9) 0.7522(3) 0.5283(4) 0.0133(14) Uani 1 1 d .
C1 C 0.9106(9) 0.7561(4) 0.6336(4) 0.0149(15) Uani 1 1 d .
C4 C 0.9370(9) 0.7938(4) 0.4570(4) 0.0146(15) Uani 1 1 d .
C3 C 0.8323(8) 0.7026(3) 0.3971(4) 0.0148(15) Uani 1 1 d .
H3 H 0.7941 0.6714 0.3530 0.018 Uiso 1 1 calc R
O2 O 0.9636(6) 0.8059(2) 0.6759(3) 0.0189(11) Uani 1 1 d .
O1W O 0.9896(8) 0.5697(3) 0.5016(3) 0.0321(13) Uani 1 1 d D
O3 O 1.0886(7) 0.8851(2) 0.5272(3) 0.0227(11) Uani 1 1 d .
O2W O 1.0181(7) 0.5805(3) 0.6938(3) 0.0332(14) Uani 1 1 d D
O3W O 0.9868(9) 0.4231(3) 0.7287(5) 0.0464(16) Uani 1 1 d D
O6W O 0.2367(10) 0.5006(4) 0.9228(5) 0.063(2) Uani 1 1 d D
H6A H 0.217(15) 0.495(6) 0.8623(16) 0.095 Uiso 1 1 d D
H5A H 0.435(16) 0.382(4) 0.961(2) 0.095 Uiso 1 1 d D
H1A H 0.918(11) 0.547(5) 0.461(5) 0.095 Uiso 1 1 d D
H6B H 0.335(12) 0.528(4) 0.932(6) 0.095 Uiso 1 1 d D
H5B H 0.385(16) 0.431(2) 0.897(6) 0.095 Uiso 1 1 d D
H3A H 1.107(7) 0.422(5) 0.759(6) 0.095 Uiso 1 1 d D
H1B H 1.116(5) 0.571(5) 0.485(6) 0.095 Uiso 1 1 d D
H4A H 0.730(15) 0.520(3) 0.838(5) 0.095 Uiso 1 1 d D
H4B H 0.746(16) 0.493(4) 0.9279(18) 0.095 Uiso 1 1 d D
H2A H 1.126(10) 0.558(4) 0.684(6) 0.095 Uiso 1 1 d D
H2B H 1.032(13) 0.595(5) 0.751(3) 0.095 Uiso 1 1 d D
H3B H 0.982(14) 0.456(3) 0.693(6) 0.095 Uiso 1 1 d D

loop_
_atom_site_aniso_label
_atom_site_aniso_U_11
_atom_site_aniso_U_22
_atom_site_aniso_U_33
_atom_site_aniso_U_23
_atom_site_aniso_U_13
_atom_site_aniso_U_12
Ho1 0.01451(14) 0.01048(19) 0.01156(15) -0.00067(12) -0.00015(11) 0.00029(12)
Ho2 0.01728(15) 0.01101(19) 0.01151(15) 0.00076(13) 0.00018(11) 0.00042(13)
S1 0.0197(7) 0.0105(10) 0.0137(8) -0.0003(7) -0.0013(6) 0.0009(7)
O8 0.043(3) 0.027(4) 0.023(3) 0.013(2) 0.009(2) 0.011(3)
O7 0.026(2) 0.021(3) 0.020(2) 0.002(2) 0.006(2) 0.001(2)
O12 0.030(2) 0.018(3) 0.017(2) -0.005(2) -0.005(2) 0.003(2)
O9 0.026(2) 0.020(3) 0.027(3) -0.002(2) 0.003(2) -0.007(2)
O11 0.024(2) 0.036(4) 0.034(3) -0.013(3) -0.004(2) 0.013(2)
N4 0.017(3) 0.021(4) 0.016(3) -0.005(3) 0.000(2) -0.005(3)
O10 0.053(3) 0.018(3) 0.024(3) 0.008(2) -0.007(2) -0.009(3)
C10 0.014(3) 0.019(4) 0.017(3) 0.004(3) 0.001(3) -0.003(3)
C8 0.014(3) 0.016(4) 0.015(3) -0.006(3) -0.001(3) -0.001(3)
C9 0.010(3) 0.010(4) 0.015(3) -0.005(3) 0.005(2) -0.001(3)
O6 0.022(2) 0.017(3) 0.016(2) -0.007(2) 0.0014(19) 0.006(2)
N3 0.012(2) 0.018(4) 0.017(3) -0.002(3) 0.000(2) 0.005(2)
O5W 0.040(3) 0.027(4) 0.042(3) 0.009(3) 0.020(3) 0.012(3)
O4W 0.040(3) 0.018(4) 0.047(3) -0.002(3) 0.001(3) 0.007(3)
C6 0.015(3) 0.015(4) 0.011(3) 0.001(3) -0.006(2) 0.003(3)
C7 0.013(3) 0.007(4) 0.015(3) 0.003(3) 0.000(2) 0.003(3)
O1 0.023(2) 0.016(3) 0.014(2) 0.003(2) -0.0024(18) -0.005(2)
O5 0.027(2) 0.013(3) 0.014(2) 0.002(2) 0.0034(19) 0.005(2)
O4 0.049(3) 0.031(4) 0.011(2) 0.006(2) 0.000(2) -0.013(3)
N2 0.017(2) 0.018(4) 0.009(2) 0.001(2) 0.003(2) -0.001(2)
C5 0.014(3) 0.016(4) 0.014(3) 0.001(3) 0.004(3) 0.001(3)
N1 0.018(3) 0.017(4) 0.010(3) -0.001(2) -0.002(2) -0.002(2)
C2 0.019(3) 0.007(4) 0.014(3) 0.000(3) -0.002(3) -0.002(3)
C1 0.011(3) 0.018(4) 0.017(3) 0.000(3) 0.005(3) -0.001(3)
C4 0.014(3) 0.016(4) 0.014(3) -0.002(3) 0.002(2) -0.002(3)
C3 0.015(3) 0.011(4) 0.019(3) -0.008(3) 0.002(3) -0.001(3)
O2 0.025(2) 0.022(3) 0.010(2) -0.005(2) 0.0021(18) -0.004(2)
O1W 0.040(3) 0.028(4) 0.030(3) 0.004(3) 0.008(2) 0.016(3)
O3 0.039(3) 0.015(3) 0.013(2) 0.001(2) -0.004(2) -0.010(2)
O2W 0.028(3) 0.044(4) 0.027(3) -0.014(3) -0.006(2) 0.017(3)
O3W 0.062(4) 0.027(4) 0.053(4) 0.003(3) 0.027(3) -0.004(3)
O6W 0.063(4) 0.036(5) 0.091(5) -0.008(4) 0.007(4) 0.010(4)

loop_
_atom_type_symbol
_atom_type_description
_atom_type_scat_dispersion_real
_atom_type_scat_dispersion_imag
_atom_type_scat_source
C C 0.0033 0.0016 'International Tables Vol C Tables 4.2.6.8 and 6.1.1.4'
H H 0.0000 0.0000 'International Tables Vol C Tables 4.2.6.8 and 6.1.1.4'
N N 0.0061 0.0033 'International Tables Vol C Tables 4.2.6.8 and 6.1.1.4'
O O 0.0106 0.0060 'International Tables Vol C Tables 4.2.6.8 and 6.1.1.4'
S S 0.1246 0.1234 'International Tables Vol C Tables 4.2.6.8 and 6.1.1.4'
Ho Ho -0.2175 4.6783 'International Tables Vol C Tables 4.2.6.8 and 6.1.1.4'

loop_
_geom_angle_atom_site_label_1
_geom_angle_atom_site_label_2
_geom_angle_atom_site_label_3
_geom_angle
_geom_angle_site_symmetry_1
_geom_angle_site_symmetry_3
O6 Ho1 O7 76.47(16) . .
O6 Ho1 O12 76.08(16) . 3_666
O7 Ho1 O12 122.58(16) . 3_666
O6 Ho1 O2W 142.26(16) . .
O7 Ho1 O2W 76.90(16) . .
O12 Ho1 O2W 141.47(17) 3_666 .
O6 Ho1 O9 120.97(16) . .
O7 Ho1 O9 76.93(17) . .
O12 Ho1 O9 75.77(17) 3_666 .
O2W Ho1 O9 77.69(19) . .
O6 Ho1 O1W 142.62(16) . .
O7 Ho1 O1W 140.82(17) . .
O12 Ho1 O1W 78.07(16) 3_666 .
O2W Ho1 O1W 69.15(17) . .
O9 Ho1 O1W 77.24(18) . .
O6 Ho1 O1 76.05(15) . .
O7 Ho1 O1 79.58(16) . .
O12 Ho1 O1 138.18(17) 3_666 .
O2W Ho1 O1 73.22(19) . .
O9 Ho1 O1 145.96(15) . .
O1W Ho1 O1 107.68(17) . .
O6 Ho1 N1 77.69(16) . .
O7 Ho1 N1 140.05(18) . .
O12 Ho1 N1 79.11(17) 3_666 .
O2W Ho1 N1 107.67(19) . .
O9 Ho1 N1 142.97(16) . .
O1W Ho1 N1 71.24(19) . .
O1 Ho1 N1 64.90(16) . .
O3 Ho2 O5W 87.10(19) 2_746 .
O3 Ho2 O10 146.41(18) 2_746 .
O5W Ho2 O10 75.46(19) . .
O3 Ho2 O2 76.12(15) 2_746 2_746
O5W Ho2 O2 144.06(18) . 2_746
O10 Ho2 O2 133.08(16) . 2_746
O3 Ho2 O3W 102.4(2) 2_746 .
O5W Ho2 O3W 142.3(2) . .
O10 Ho2 O3W 77.0(2) . .
O2 Ho2 O3W 73.2(2) 2_746 .
O3 Ho2 O5 79.32(17) 2_746 2_646
O5W Ho2 O5 69.69(18) . 2_646
O10 Ho2 O5 119.19(16) . 2_646
O2 Ho2 O5 76.03(15) 2_746 2_646
O3W Ho2 O5 147.7(2) . 2_646
O3 Ho2 O4W 71.72(19) 2_746 .
O5W Ho2 O4W 76.3(2) . .
O10 Ho2 O4W 76.30(19) . .
O2 Ho2 O4W 125.64(18) 2_746 .
O3W Ho2 O4W 72.5(2) . .
O5 Ho2 O4W 135.95(17) 2_646 .
O3 Ho2 N3 137.71(19) 2_746 2_646
O5W Ho2 N3 101.86(19) . 2_646
O10 Ho2 N3 74.86(19) . 2_646
O2 Ho2 N3 72.75(16) 2_746 2_646
O3W Ho2 N3 95.2(2) . 2_646
O5 Ho2 N3 65.97(16) 2_646 2_646
O4W Ho2 N3 150.56(19) . 2_646
O11 S1 O9 110.7(3) . .
O11 S1 O10 109.6(3) . .
O9 S1 O10 108.6(3) . .
O11 S1 O12 109.8(3) . .
O9 S1 O12 109.1(3) . .
O10 S1 O12 108.9(3) . .
C10 O7 Ho1 147.8(5) . .
S1 O12 Ho1 146.1(3) . 3_666
S1 O9 Ho1 133.8(3) . .
C8 N4 C9 108.8(5) . .
C8 N4 H4 125.6 . .
C9 N4 H4 125.6 . .
S1 O10 Ho2 151.7(3) . .
O8 C10 O7 123.3(7) . .
O8 C10 C9 117.5(6) . .
O7 C10 C9 119.1(6) . .
N3 C8 N4 109.8(6) . .
N3 C8 H8 125.1 . .
N4 C8 H8 125.1 . .
C7 C9 N4 104.9(6) . .
C7 C9 C10 136.1(6) . .
N4 C9 C10 118.9(6) . .
C6 O6 Ho1 134.1(4) . .
C8 N3 C7 106.7(6) . .
C8 N3 Ho2 135.5(5) . 2_656
C7 N3 Ho2 117.8(4) . 2_656
Ho2 O5W H5A 117(6) . .
Ho2 O5W H5B 118(7) . .
H5A O5W H5B 108.6(18) . .
Ho2 O4W H4A 132(7) . .
Ho2 O4W H4B 112(7) . .
H4A O4W H4B 108.1(18) . .
O6 C6 O5 124.2(6) . .
O6 C6 C7 121.7(6) . .
O5 C6 C7 114.1(6) . .
C9 C7 N3 109.8(5) . .
C9 C7 C6 133.4(6) . .
N3 C7 C6 116.8(6) . .
C1 O1 Ho1 124.6(4) . .
C6 O5 Ho2 124.8(4) . 2_656
C3 N2 C4 108.6(5) . .
C3 N2 H2 125.7 . .
C4 N2 H2 125.7 . .
O4 C5 O3 124.0(7) . .
O4 C5 C4 118.0(6) . .
O3 C5 C4 118.0(6) . .
C3 N1 C2 105.3(6) . .
C3 N1 Ho1 135.7(5) . .
C2 N1 Ho1 118.8(4) . .
N1 C2 C4 110.3(5) . .
N1 C2 C1 116.0(6) . .
C4 C2 C1 133.7(7) . .
O2 C1 O1 123.0(6) . .
O2 C1 C2 121.6(6) . .
O1 C1 C2 115.3(6) . .
N2 C4 C2 104.5(6) . .
N2 C4 C5 118.8(5) . .
C2 C4 C5 136.6(6) . .
N1 C3 N2 111.3(6) . .
N1 C3 H3 124.4 . .
N2 C3 H3 124.4 . .
C1 O2 Ho2 134.4(4) . 2_756
Ho1 O1W H1A 102(6) . .
Ho1 O1W H1B 149(6) . .
H1A O1W H1B 108.1(18) . .
C5 O3 Ho2 147.9(5) . 2_756
Ho1 O2W H2A 134(6) . .
Ho1 O2W H2B 118(6) . .
H2A O2W H2B 107.8(18) . .
Ho2 O3W H3A 107(6) . .
Ho2 O3W H3B 134(7) . .
H3A O3W H3B 107.8(18) . .
H6A O6W H6B 107.4(18) . .

loop_
_geom_bond_atom_site_label_1
_geom_bond_atom_site_label_2
_geom_bond_distance
_geom_bond_site_symmetry_2
Ho1 O6 2.297(4) .
Ho1 O7 2.305(4) .
Ho1 O12 2.349(4) 3_666
Ho1 O2W 2.355(5) .
Ho1 O9 2.385(5) .
Ho1 O1W 2.428(5) .
Ho1 O1 2.430(5) .
Ho1 N1 2.470(5) .
Ho2 O3 2.231(4) 2_746
Ho2 O5W 2.330(5) .
Ho2 O10 2.369(5) .
Ho2 O2 2.372(4) 2_746
Ho2 O3W 2.380(5) .
Ho2 O5 2.389(5) 2_646
Ho2 O4W 2.421(6) .
Ho2 N3 2.425(6) 2_646
S1 O11 1.457(5) .
S1 O9 1.465(5) .
S1 O10 1.467(5) .
S1 O12 1.476(5) .
O8 C10 1.246(8) .
O7 C10 1.272(8) .
O12 Ho1 2.349(4) 3_666
N4 C8 1.341(9) .
N4 C9 1.383(8) .
N4 H4 0.8600 .
C10 C9 1.480(10) .
C8 N3 1.330(8) .
C8 H8 0.9300 .
C9 C7 1.365(9) .
O6 C6 1.260(8) .
N3 C7 1.372(8) .
N3 Ho2 2.425(6) 2_656
O5W H5A 0.857(10) .
O5W H5B 0.858(10) .
O4W H4A 0.860(10) .
O4W H4B 0.857(10) .
C6 O5 1.260(8) .
C6 C7 1.485(8) .
O1 C1 1.271(8) .
O5 Ho2 2.389(5) 2_656
O4 C5 1.224(7) .
N2 C3 1.332(8) .
N2 C4 1.375(8) .
N2 H2 0.8600 .
C5 O3 1.275(7) .
C5 C4 1.476(10) .
N1 C3 1.328(8) .
N1 C2 1.372(8) .
C2 C4 1.376(9) .
C2 C1 1.484(8) .
C1 O2 1.250(8) .
C3 H3 0.9300 .
O2 Ho2 2.372(4) 2_756
O1W H1A 0.859(10) .
O1W H1B 0.859(10) .
O3 Ho2 2.231(4) 2_756
O2W H2A 0.860(10) .
O2W H2B 0.861(10) .
O3W H3A 0.861(10) .
O3W H3B 0.859(10) .
O6W H6A 0.863(10) .
O6W H6B 0.861(11) .

loop_
_geom_hbond_atom_site_label_D
_geom_hbond_atom_site_label_H
_geom_hbond_atom_site_label_A
_geom_hbond_distance_DH
_geom_hbond_distance_HA
_geom_hbond_distance_DA
_geom_hbond_angle_DHA
_geom_hbond_site_symmetry_A
N4 H4 O5 0.86 2.08 2.844(7) 147.8 4_576
N2 H2 O1 0.86 2.04 2.876(7) 163.9 4_575
O5W H5A O8 0.857(10) 2.00(5) 2.779(7) 151(9) 3_667
O1W H1A O11 0.859(10) 2.08(2) 2.922(7) 168(8) 3_666
O1W H1B O11 0.859(10) 2.76(11) 3.027(7) 100(8) 1_655
O2W H2A O11 0.860(10) 1.93(3) 2.755(7) 161(8) 1_655
O2W H2B O4 0.861(10) 1.77(2) 2.628(6) 170(11) 4_576
O4W H4A O8 0.860(10) 2.33(8) 2.896(7) 123(7) .
O4W H4B O6W 0.857(10) 2.11(2) 2.947(9) 167(9) 3_667
O5W H5B O6W 0.858(10) 1.81(3) 2.632(9) 160(8) .
O5W H5A O8 0.857(10) 2.00(5) 2.779(7) 151(9) 3_667
O6W H6B O8 0.861(11) 2.04(4) 2.856(9) 157(9) .

loop_
_geom_torsion_atom_site_label_1
_geom_torsion_atom_site_label_2
_geom_torsion_atom_site_label_3
_geom_torsion_atom_site_label_4
_geom_torsion
_geom_torsion_site_symmetry_1
_geom_torsion_site_symmetry_4
O6 Ho1 O7 C10 -46.3(7) . .
O12 Ho1 O7 C10 -109.7(8) 3_666 .
O2W Ho1 O7 C10 106.7(8) . .
O9 Ho1 O7 C10 -173.1(8) . .
O1W Ho1 O7 C10 137.0(7) . .
O1 Ho1 O7 C10 31.7(7) . .
N1 Ho1 O7 C10 4.8(9) . .
O11 S1 O12 Ho1 13.2(6) . 3_666
O9 S1 O12 Ho1 -108.4(5) . 3_666
O10 S1 O12 Ho1 133.2(5) . 3_666
O11 S1 O9 Ho1 0.0(4) . .
O10 S1 O9 Ho1 -120.4(4) . .
O12 S1 O9 Ho1 121.0(4) . .
O6 Ho1 O9 S1 -3.7(4) . .
O7 Ho1 O9 S1 61.5(4) . .
O12 Ho1 O9 S1 -67.5(4) 3_666 .
O2W Ho1 O9 S1 140.7(4) . .
O1W Ho1 O9 S1 -148.2(4) . .
O1 Ho1 O9 S1 109.0(4) . .
N1 Ho1 O9 S1 -116.2(4) . .
O11 S1 O10 Ho2 -147.7(7) . .
O9 S1 O10 Ho2 -26.6(8) . .
O12 S1 O10 Ho2 92.1(7) . .
O3 Ho2 O10 S1 95.0(8) 2_746 .
O5W Ho2 O10 S1 156.0(8) . .
O2 Ho2 O10 S1 -49.5(8) 2_746 .
O3W Ho2 O10 S1 2.0(7) . .
O5 Ho2 O10 S1 -147.8(7) 2_646 .
O4W Ho2 O10 S1 76.9(7) . .
N3 Ho2 O10 S1 -97.2(7) 2_646 .
Ho1 O7 C10 O8 -157.9(5) . .
Ho1 O7 C10 C9 21.1(11) . .
C9 N4 C8 N3 1.7(7) . .
C8 N4 C9 C7 -1.5(6) . .
C8 N4 C9 C10 174.9(5) . .
O8 C10 C9 C7 -173.9(7) . .
O7 C10 C9 C7 7.1(11) . .
O8 C10 C9 N4 11.2(9) . .
O7 C10 C9 N4 -167.8(5) . .
O7 Ho1 O6 C6 68.5(6) . .
O12 Ho1 O6 C6 -162.5(6) 3_666 .
O2W Ho1 O6 C6 22.2(7) . .
O9 Ho1 O6 C6 133.9(6) . .
O1W Ho1 O6 C6 -114.9(6) . .
O1 Ho1 O6 C6 -13.9(6) . .
N1 Ho1 O6 C6 -80.8(6) . .
N4 C8 N3 C7 -1.2(7) . .
N4 C8 N3 Ho2 175.2(4) . 2_656
Ho1 O6 C6 O5 120.6(6) . .
Ho1 O6 C6 C7 -59.6(8) . .
N4 C9 C7 N3 0.8(6) . .
C10 C9 C7 N3 -174.6(6) . .
N4 C9 C7 C6 -177.6(6) . .
C10 C9 C7 C6 7.1(12) . .
C8 N3 C7 C9 0.2(7) . .
Ho2 N3 C7 C9 -176.9(4) 2_656 .
C8 N3 C7 C6 178.9(5) . .
Ho2 N3 C7 C6 1.7(7) 2_656 .
O6 C6 C7 C9 2.2(11) . .
O5 C6 C7 C9 -178.0(6) . .
O6 C6 C7 N3 -176.1(5) . .
O5 C6 C7 N3 3.8(8) . .
O6 Ho1 O1 C1 -77.4(5) . .
O7 Ho1 O1 C1 -155.9(5) . .
O12 Ho1 O1 C1 -27.9(6) 3_666 .
O2W Ho1 O1 C1 124.7(5) . .
O9 Ho1 O1 C1 157.1(4) . .
O1W Ho1 O1 C1 63.8(5) . .
N1 Ho1 O1 C1 5.3(4) . .
O6 C6 O5 Ho2 171.8(4) . 2_656
C7 C6 O5 Ho2 -8.1(7) . 2_656
O6 Ho1 N1 C3 -99.2(6) . .
O7 Ho1 N1 C3 -149.8(5) . .
O12 Ho1 N1 C3 -21.2(6) 3_666 .
O2W Ho1 N1 C3 119.6(6) . .
O9 Ho1 N1 C3 26.7(7) . .
O1W Ho1 N1 C3 59.8(6) . .
O1 Ho1 N1 C3 -179.3(6) . .
O6 Ho1 N1 C2 75.1(4) . .
O7 Ho1 N1 C2 24.4(5) . .
O12 Ho1 N1 C2 153.1(4) 3_666 .
O2W Ho1 N1 C2 -66.2(5) . .
O9 Ho1 N1 C2 -159.1(4) . .
O1W Ho1 N1 C2 -126.0(5) . .
O1 Ho1 N1 C2 -5.1(4) . .
C3 N1 C2 C4 -0.5(7) . .
Ho1 N1 C2 C4 -176.3(4) . .
C3 N1 C2 C1 -179.1(5) . .
Ho1 N1 C2 C1 5.1(7) . .
Ho1 O1 C1 O2 173.4(4) . .
Ho1 O1 C1 C2 -4.7(7) . .
N1 C2 C1 O2 -178.6(5) . .
C4 C2 C1 O2 3.2(11) . .
N1 C2 C1 O1 -0.5(8) . .
C4 C2 C1 O1 -178.7(6) . .
C3 N2 C4 C2 0.2(7) . .
C3 N2 C4 C5 177.0(5) . .
N1 C2 C4 N2 0.2(7) . .
C1 C2 C4 N2 178.4(6) . .
N1 C2 C4 C5 -175.8(7) . .
C1 C2 C4 C5 2.5(13) . .
O4 C5 C4 N2 8.6(9) . .
O3 C5 C4 N2 -169.0(5) . .
O4 C5 C4 C2 -175.9(7) . .
O3 C5 C4 C2 6.6(11) . .
C2 N1 C3 N2 0.6(7) . .
Ho1 N1 C3 N2 175.4(4) . .
C4 N2 C3 N1 -0.5(7) . .
O1 C1 O2 Ho2 128.3(5) . 2_756
C2 C1 O2 Ho2 -53.8(9) . 2_756
O4 C5 O3 Ho2 -143.1(6) . 2_756
C4 C5 O3 Ho2 34.3(10) . 2_756
